data_4337119
loop_
_publ_author_name
'Naglav, Dominik'
'Bl\"aser, Dieter'
'W\"olper, Christoph'
'Schulz, Stephan'

_publ_contact_author
;
         Prof. Dr. Schulz, Stephan
         Fachbereich Chemie der
         Universit\"at Duisburg-Essen
         Campus Essen, Universit\"atsstr. 7
         D-45141 Essen, Germany
;
_publ_section_title
;
 Synthesis and Characterization of Heteroleptic 1-Tris(pyrazolyl)borate
 Beryllium Complexes.
;
_journal_issue 2
_journal_name_full 'Inorganic chemistry'
_journal_page_first 1241
_journal_page_last 1249
_journal_paper_doi 10.1021/ic402895h
_journal_volume 53
_journal_year 2014
_chemical_formula_sum 'C9 H10 B Be Cl N6'
_chemical_formula_weight 257.50
_chemical_name_systematic
;
 ?
;
_space_group_crystal_system monoclinic
_space_group_IT_number 14
_space_group_name_Hall '-P 2yn'
_space_group_name_H-M_alt 'P 1 21/n 1'
_symmetry_space_group_name_Hall '-P 2yn'
_symmetry_space_group_name_H-M 'P 1 21/n 1'
_atom_sites_solution_hydrogens geom
_atom_sites_solution_primary direct
_atom_sites_solution_secondary difmap
_audit_creation_method SHELXL-2013
_cell_angle_alpha 90
_cell_angle_beta 99.740(4)
_cell_angle_gamma 90
_cell_formula_units_Z 4
_cell_length_a 7.6712(5)
_cell_length_b 12.6310(9)
_cell_length_c 12.9757(8)
_cell_measurement_reflns_used 9965
_cell_measurement_temperature 100(1)
_cell_measurement_theta_max 30.52
_cell_measurement_theta_min 2.89
_cell_volume 1239.16(14)
_computing_cell_refinement 'BRUKER D8 KAPPA APEX 2 (3.0-2009)'
_computing_data_collection 'BRUKER D8 KAPPA APEX 2 (3.0-2009)'
_computing_data_reduction 'BRUKER D8 KAPPA APEX 2 (3.0-2009)'
_computing_molecular_graphics 'BRUKER AXS SHELXTL (c) 2008 / Vers. 2008/4'
_computing_publication_material 'BRUKER AXS SHELXTL (c) 2008 / Vers. 2008/4'
_computing_structure_refinement 'SHELXL-2013 (Sheldrick, 2013)'
_computing_structure_solution 'BRUKER D8 KAPPA APEX 2 (3.0-2009)'
_diffrn_ambient_temperature 100(1)
_diffrn_detector_area_resol_mean 512
_diffrn_measured_fraction_theta_full 0.992
_diffrn_measured_fraction_theta_max 0.988
_diffrn_measurement_device_type
; 
 Bruker D8 KAPPA series II with APEX II area detector system
;
_diffrn_measurement_method
;
 Data collection strategy APEX 2/COSMO
;
_diffrn_radiation_monochromator 'Triumph Goebel mirror'
_diffrn_radiation_source 'fine-focus sealed tube'
_diffrn_radiation_type MoK\a
_diffrn_radiation_wavelength 0.71073
_diffrn_reflns_av_R_equivalents 0.0220
_diffrn_reflns_av_unetI/netI 0.0167
_diffrn_reflns_Laue_measured_fraction_full 0.992
_diffrn_reflns_Laue_measured_fraction_max 0.988
_diffrn_reflns_limit_h_max 10
_diffrn_reflns_limit_h_min -10
_diffrn_reflns_limit_k_max 16
_diffrn_reflns_limit_k_min -17
_diffrn_reflns_limit_l_max 18
_diffrn_reflns_limit_l_min -18
_diffrn_reflns_number 18765
_diffrn_reflns_point_group_measured_fraction_full 0.992
_diffrn_reflns_point_group_measured_fraction_max 0.988
_diffrn_reflns_theta_full 25.242
_diffrn_reflns_theta_max 30.533
_diffrn_reflns_theta_min 2.266
_exptl_absorpt_coefficient_mu 0.296
_exptl_absorpt_correction_T_max 0.75
_exptl_absorpt_correction_T_min 0.67
_exptl_absorpt_correction_type multi-scan
_exptl_absorpt_process_details
; 
 BRUKER AXS SMART APEX 2 Vers. 3.0-2009
 R.H. Blessing, Acta Cryst. (1995) A51 33-38 
;
_exptl_crystal_colour colourless
_exptl_crystal_density_diffrn 1.380
_exptl_crystal_description plate
_exptl_crystal_F_000 528
_exptl_crystal_size_max 0.270
_exptl_crystal_size_mid 0.230
_exptl_crystal_size_min 0.080
_refine_diff_density_max 0.399
_refine_diff_density_min -0.202
_refine_diff_density_rms 0.050
_refine_ls_extinction_method none
_refine_ls_goodness_of_fit_ref 1.067
_refine_ls_hydrogen_treatment constr
_refine_ls_matrix_type full
_refine_ls_number_parameters 163
_refine_ls_number_reflns 3743
_refine_ls_number_restraints 0
_refine_ls_restrained_S_all 1.067
_refine_ls_R_factor_all 0.0393
_refine_ls_R_factor_gt 0.0313
_refine_ls_shift/su_max 0.000
_refine_ls_shift/su_mean 0.000
_refine_ls_structure_factor_coef Fsqd
_refine_ls_weighting_details 'w=1/[\s^2^(Fo^2^)+(0.0416P)^2^+0.4319P] where P=(Fo^2^+2Fc^2^)/3'
_refine_ls_weighting_scheme calc
_refine_ls_wR_factor_gt 0.0788
_refine_ls_wR_factor_ref 0.0854
_reflns_Friedel_coverage 0.000
_reflns_number_gt 3214
_reflns_number_total 3743
_reflns_threshold_expression 'I > 2\s(I)'
_cod_data_source_file ic402895h_si_001.cif
_cod_data_source_block dnd_001m_newlabl
_cod_database_code 4337119
_shelx_space_group_comment
;
The symmetry employed for this shelxl refinement is uniquely defined
by the following loop, which should always be used as a source of
symmetry information in preference to the above space-group names.
They are only intended as comments.
;
_shelx_estimated_absorpt_t_min 0.924
_shelx_estimated_absorpt_t_max 0.977
_shelxl_version_number 2013-4

loop_
_space_group_symop_operation_xyz
'x, y, z'
'-x+1/2, y+1/2, -z+1/2'
'-x, -y, -z'
'x-1/2, -y-1/2, z-1/2'

loop_
_atom_site_label
_atom_site_type_symbol
_atom_site_fract_x
_atom_site_fract_y
_atom_site_fract_z
_atom_site_U_iso_or_equiv
_atom_site_adp_type
_atom_site_occupancy
_atom_site_site_symmetry_order
_atom_site_calc_flag
_atom_site_refinement_flags_posn
_atom_site_refinement_flags_adp
Cl1 Cl 0.26517(4) 0.60189(2) 0.51945(2) 0.02445(8) Uani 1 1 d . .
B1 B 0.21287(14) 0.75208(9) 0.18472(8) 0.01558(19) Uani 1 1 d . .
H1 H 0.2010 0.7834 0.1131 0.019 Uiso 1 1 calc R U
Be1 Be 0.24691(16) 0.66570(10) 0.38281(9) 0.0149(2) Uani 1 1 d . .
N11 N 0.43800(10) 0.68269(7) 0.33031(6) 0.01510(16) Uani 1 1 d . .
N12 N 0.40722(11) 0.72749(7) 0.23334(6) 0.01513(16) Uani 1 1 d . .
N21 N 0.11592(11) 0.59965(6) 0.28153(7) 0.01518(16) Uani 1 1 d . .
N22 N 0.10988(11) 0.64675(7) 0.18656(6) 0.01594(16) Uani 1 1 d . .
N31 N 0.15894(10) 0.79209(7) 0.36476(6) 0.01470(16) Uani 1 1 d . .
N32 N 0.14279(10) 0.82626(6) 0.26379(6) 0.01444(15) Uani 1 1 d . .
C11 C 0.61333(13) 0.67248(8) 0.35759(8) 0.0196(2) Uani 1 1 d . .
H11 H 0.6719 0.6431 0.4215 0.023 Uiso 1 1 calc R U
C12 C 0.69723(13) 0.71153(9) 0.27807(9) 0.0231(2) Uani 1 1 d . .
H12 H 0.8207 0.7140 0.2771 0.028 Uiso 1 1 calc R U
C13 C 0.56186(13) 0.74579(8) 0.20100(8) 0.0196(2) Uani 1 1 d . .
H13 H 0.5759 0.7769 0.1363 0.023 Uiso 1 1 calc R U
C21 C 0.01591(13) 0.51278(8) 0.26654(9) 0.0211(2) Uani 1 1 d . .
H21 H -0.0039 0.4651 0.3200 0.025 Uiso 1 1 calc R U
C22 C -0.05514(14) 0.50237(9) 0.16095(10) 0.0264(2) Uani 1 1 d . .
H22 H -0.1302 0.4476 0.1288 0.032 Uiso 1 1 calc R U
C23 C 0.00703(14) 0.58889(9) 0.11288(9) 0.0227(2) Uani 1 1 d . .
H23 H -0.0184 0.6048 0.0403 0.027 Uiso 1 1 calc R U
C31 C 0.09524(13) 0.86941(8) 0.41845(8) 0.01952(19) Uani 1 1 d . .
H31 H 0.0902 0.8671 0.4911 0.023 Uiso 1 1 calc R U
C32 C 0.03729(14) 0.95393(8) 0.35190(9) 0.0224(2) Uani 1 1 d . .
H32 H -0.0135 1.0186 0.3696 0.027 Uiso 1 1 calc R U
C33 C 0.06983(13) 0.92294(8) 0.25471(9) 0.01862(19) Uani 1 1 d . .
H33 H 0.0447 0.9633 0.1922 0.022 Uiso 1 1 calc R U

loop_
_atom_site_aniso_label
_atom_site_aniso_U_11
_atom_site_aniso_U_22
_atom_site_aniso_U_33
_atom_site_aniso_U_23
_atom_site_aniso_U_13
_atom_site_aniso_U_12
Cl1 0.02948(14) 0.02788(15) 0.01715(12) 0.00784(9) 0.00729(9) 0.00925(10)
B1 0.0162(4) 0.0162(5) 0.0145(4) 0.0013(4) 0.0030(3) 0.0013(4)
Be1 0.0150(5) 0.0151(5) 0.0150(5) 0.0009(4) 0.0035(4) 0.0016(4)
N11 0.0132(3) 0.0157(4) 0.0160(4) -0.0005(3) 0.0015(3) 0.0014(3)
N12 0.0146(3) 0.0146(4) 0.0171(4) 0.0002(3) 0.0055(3) -0.0001(3)
N21 0.0135(3) 0.0132(4) 0.0193(4) 0.0005(3) 0.0039(3) 0.0006(3)
N22 0.0145(3) 0.0175(4) 0.0153(4) -0.0024(3) 0.0011(3) 0.0006(3)
N31 0.0152(3) 0.0144(4) 0.0147(4) -0.0003(3) 0.0032(3) 0.0012(3)
N32 0.0140(3) 0.0131(4) 0.0160(3) 0.0017(3) 0.0020(3) 0.0007(3)
C11 0.0137(4) 0.0175(5) 0.0264(5) -0.0056(4) 0.0002(3) 0.0020(3)
C12 0.0143(4) 0.0199(5) 0.0365(6) -0.0073(4) 0.0082(4) -0.0006(4)
C13 0.0194(4) 0.0146(4) 0.0277(5) -0.0038(4) 0.0126(4) -0.0015(3)
C21 0.0170(4) 0.0139(4) 0.0338(5) -0.0031(4) 0.0081(4) -0.0011(3)
C22 0.0180(4) 0.0242(5) 0.0368(6) -0.0133(4) 0.0037(4) -0.0046(4)
C23 0.0174(4) 0.0273(5) 0.0220(5) -0.0100(4) -0.0006(4) 0.0003(4)
C31 0.0201(4) 0.0177(5) 0.0214(4) -0.0043(4) 0.0053(4) 0.0020(4)
C32 0.0220(5) 0.0141(4) 0.0313(5) -0.0029(4) 0.0048(4) 0.0038(4)
C33 0.0150(4) 0.0129(4) 0.0272(5) 0.0028(4) 0.0014(4) 0.0010(3)

loop_
_atom_type_symbol
_atom_type_description
_atom_type_scat_dispersion_real
_atom_type_scat_dispersion_imag
_atom_type_scat_source
C C 0.0033 0.0016 'International Tables Vol C Tables 4.2.6.8 and 6.1.1.4'
H H 0.0000 0.0000 'International Tables Vol C Tables 4.2.6.8 and 6.1.1.4'
Be Be 0.0005 0.0002 'International Tables Vol C Tables 4.2.6.8 and 6.1.1.4'
B B 0.0013 0.0007 'International Tables Vol C Tables 4.2.6.8 and 6.1.1.4'
N N 0.0061 0.0033 'International Tables Vol C Tables 4.2.6.8 and 6.1.1.4'
Cl Cl 0.1484 0.1585 'International Tables Vol C Tables 4.2.6.8 and 6.1.1.4'

loop_
_geom_angle_atom_site_label_1
_geom_angle_atom_site_label_2
_geom_angle_atom_site_label_3
_geom_angle
N12 B1 N22 106.24(8)
N12 B1 N32 105.61(8)
N22 B1 N32 105.89(7)
N21 Be1 N11 100.53(7)
N21 Be1 N31 100.30(7)
N11 Be1 N31 99.72(7)
N21 Be1 Cl1 116.06(7)
N11 Be1 Cl1 118.58(7)
N31 Be1 Cl1 118.32(7)
C11 N11 N12 107.07(8)
C11 N11 Be1 139.84(9)
N12 N11 Be1 112.87(7)
C13 N12 N11 109.60(8)
C13 N12 B1 132.70(9)
N11 N12 B1 117.62(7)
C21 N21 N22 107.26(8)
C21 N21 Be1 138.94(9)
N22 N21 Be1 113.80(7)
C23 N22 N21 109.35(9)
C23 N22 B1 133.92(9)
N21 N22 B1 116.71(8)
C31 N31 N32 106.67(8)
C31 N31 Be1 140.30(8)
N32 N31 Be1 113.01(7)
C33 N32 N31 109.95(8)
C33 N32 B1 132.73(8)
N31 N32 B1 117.29(8)
N11 C11 C12 109.82(9)
C13 C12 C11 105.15(9)
N12 C13 C12 108.36(9)
N21 C21 C22 109.92(10)
C23 C22 C21 105.17(9)
N22 C23 C22 108.30(10)
N31 C31 C32 109.97(9)
C33 C32 C31 105.05(9)
N32 C33 C32 108.35(9)

loop_
_geom_bond_atom_site_label_1
_geom_bond_atom_site_label_2
_geom_bond_distance
Cl1 Be1 1.9310(12)
B1 N12 1.5489(13)
B1 N22 1.5496(14)
B1 N32 1.5512(13)
Be1 N21 1.7279(15)
Be1 N11 1.7312(14)
Be1 N31 1.7337(15)
N11 C11 1.3378(12)
N11 N12 1.3633(11)
N12 C13 1.3435(12)
N21 C21 1.3342(13)
N21 N22 1.3621(12)
N22 C23 1.3473(13)
N31 C31 1.3390(12)
N31 N32 1.3651(11)
N32 C33 1.3401(12)
C11 C12 1.3953(16)
C12 C13 1.3835(16)
C21 C22 1.3925(16)
C22 C23 1.3826(17)
C31 C32 1.3976(15)
C32 C33 1.3829(15)
